data_4034611
loop_
_publ_author_name
'Ferko, Branislav'
'Zeman, Mari\'an'
'Formica, Michele'
'Vesel\'y, Sebasti\'an'
'Doh\'a\<no\<sov\'a, Jana'
'Moncol, J\'an'
'Olejn\'ikov\'a, Petra'
'Berke\<s, Du\<san'
'Jakubec, Pavol'
'Dixon, Darren J.'
'Caletkov\'a, Ol'ga'

_publ_section_title
;
 Total Synthesis of Berkeleylactone A.
;
_journal_issue 11
_journal_name_full 'The Journal of organic chemistry'
_journal_page_first 7159
_journal_page_last 7165
_journal_paper_doi 10.1021/acs.joc.9b00850
_journal_volume 84
_journal_year 2019
_chemical_absolute_configuration ad
_chemical_formula_moiety 'C19 H32 O7 S'
_chemical_formula_sum 'C19 H32 O7 S'
_chemical_formula_weight 404.50
_space_group_crystal_system monoclinic
_space_group_IT_number 4
_space_group_name_Hall 'P 2yb'
_space_group_name_H-M_alt 'P 1 21 1'
_atom_sites_solution_hydrogens mixed
_atom_sites_solution_primary dual
_audit_creation_date 2019-01-27
_audit_creation_method
;
Olex2 1.2
(compiled 2017.08.10 svn.r3458 for OlexSys, GUI svn.r5506)
;
_cell_angle_alpha 90
_cell_angle_beta 103.1040(10)
_cell_angle_gamma 90
_cell_formula_units_Z 2
_cell_length_a 10.6364(2)
_cell_length_b 5.23210(10)
_cell_length_c 18.8702(3)
_cell_measurement_reflns_used 93952
_cell_measurement_temperature 100
_cell_measurement_theta_max 72.20
_cell_measurement_theta_min 4.27
_cell_volume 1022.79(3)
_computing_cell_refinement
;
X-Area Recipe 1.33.0.0 (STOE, 2015)
;
_computing_data_collection
;
X-Area Pilatus3_SV 1.31.150.0 (STOE, 2018)
;
_computing_data_reduction
;
X-Area Integrate 1.73.1.0 (STOE, 2018)
X-Area LANA 1.73.2.0 (STOE, 2018)
;
_computing_molecular_graphics 'Olex2 (Dolomanov et al., 2009)'
_computing_publication_material
;
STOE & Cie GmbH, X-Area, software package for collecting single-crystal or
multi-domain crystal data on STOE area-detector diffractometers, for image 
processing, for the correction and scaling of reflection intensities and 
for outlier rejection, version 1.84, Darmstadt 2018
;
_computing_structure_refinement 'ShelXL (Sheldrick, 2015)'
_computing_structure_solution 'ShelXT (Sheldrick, 2015)'
_diffrn_ambient_temperature 100
_diffrn_detector 'Pilatus3R 300K'
_diffrn_detector_area_resol_mean 5.81
_diffrn_detector_type 'DECTRIS PILATUS3R 300K'
_diffrn_measured_fraction_theta_full 0.991
_diffrn_measured_fraction_theta_max 0.970
_diffrn_measurement_device 'Eulerian 4-circle diffractometer'
_diffrn_measurement_device_type 'Stoe Stadivari with Xenocs Genix3D Cu HF'
_diffrn_measurement_method '\w scans'
_diffrn_radiation_collimation '0.6 mm diameter'
_diffrn_radiation_monochromator 'Graded multilayer mirror'
_diffrn_radiation_polarisn_norm 270
_diffrn_radiation_type CuK\a
_diffrn_radiation_wavelength 1.54186
_diffrn_reflns_av_R_equivalents 0.0271
_diffrn_reflns_av_unetI/netI 0.0117
_diffrn_reflns_Laue_measured_fraction_full 0.991
_diffrn_reflns_Laue_measured_fraction_max 0.970
_diffrn_reflns_limit_h_max 13
_diffrn_reflns_limit_h_min -8
_diffrn_reflns_limit_k_max 6
_diffrn_reflns_limit_k_min -6
_diffrn_reflns_limit_l_max 16
_diffrn_reflns_limit_l_min -23
_diffrn_reflns_number 48018
_diffrn_reflns_point_group_measured_fraction_full 0.991
_diffrn_reflns_point_group_measured_fraction_max 0.966
_diffrn_reflns_theta_full 67.686
_diffrn_reflns_theta_max 71.966
_diffrn_reflns_theta_min 4.268
_diffrn_source 'Genix3D Cu HF'
_diffrn_source_current 0.600
_diffrn_source_power 0.030
_diffrn_source_voltage 50
_exptl_absorpt_coefficient_mu 1.726
_exptl_absorpt_correction_T_max 0.741
_exptl_absorpt_correction_T_min 0.144
_exptl_absorpt_correction_type multi-scan
_exptl_absorpt_process_details
;
STOE LANA, J. Koziskova, F. Hahn, J. Richter, J. Kozisek, 
Acta Chimica Slovaca, vol. 9, no. 2, 2016, pp. 136 - 140.
;
_exptl_crystal_colour colourless
_exptl_crystal_colour_primary colourless
_exptl_crystal_density_diffrn 1.313
_exptl_crystal_description needle
_exptl_crystal_F_000 436
_exptl_crystal_size_max 0.45
_exptl_crystal_size_mid 0.04
_exptl_crystal_size_min 0.03
_refine_diff_density_max 0.204
_refine_diff_density_min -0.318
_refine_diff_density_rms 0.041
_refine_ls_abs_structure_details
;
 Flack x determined using 1645 quotients [(I+)-(I-)]/[(I+)+(I-)]
 (Parsons, Flack and Wagner, Acta Cryst. B69 (2013) 249-259).
;
_refine_ls_abs_structure_Flack -0.02(2)
_refine_ls_extinction_coef 0.0043(8)
_refine_ls_extinction_expression Fc^*^=kFc[1+0.001xFc^2^\l^3^/sin(2\q)]^-1/4^
_refine_ls_extinction_method 'SHELXL-2018/3 (Sheldrick 2018)'
_refine_ls_goodness_of_fit_ref 1.160
_refine_ls_hydrogen_treatment mixed
_refine_ls_matrix_type full
_refine_ls_number_parameters 252
_refine_ls_number_reflns 3899
_refine_ls_number_restraints 1
_refine_ls_restrained_S_all 1.159
_refine_ls_R_factor_all 0.0348
_refine_ls_R_factor_gt 0.0342
_refine_ls_shift/su_max 0.000
_refine_ls_shift/su_mean 0.000
_refine_ls_structure_factor_coef Fsqd
_refine_ls_weighting_details 'w=1/[\s^2^(Fo^2^)+(0.0464P)^2^+0.5417P] where P=(Fo^2^+2Fc^2^)/3'
_refine_ls_weighting_scheme calc
_refine_ls_wR_factor_gt 0.0933
_refine_ls_wR_factor_ref 0.0936
_reflns_Friedel_coverage 0.786
_reflns_Friedel_fraction_full 0.990
_reflns_Friedel_fraction_max 0.961
_reflns_number_gt 3815
_reflns_number_total 3899
_reflns_threshold_expression 'I > 2\s(I)'
_cod_data_source_file jo9b00850_si_002.cif
_cod_data_source_block 1
_cod_database_code 4034611
_shelx_shelxl_version_number 2018/3
_shelx_space_group_comment
;
The symmetry employed for this shelxl refinement is uniquely defined
by the following loop, which should always be used as a source of
symmetry information in preference to the above space-group names.
They are only intended as comments.
;
_shelx_estimated_absorpt_t_max 0.950
_shelx_estimated_absorpt_t_min 0.511
_olex2_refinement_description
;
1. Fixed Uiso
 At 1.2 times of:
  All C(H) groups, All C(H,H) groups
 At 1.5 times of:
  All C(H,H,H) groups, All O(H) groups
2.a Ternary CH refined with riding coordinates:
 C2(H2), C5(H5A), C15(H15), C18(H18)
2.b Secondary CH2 refined with riding coordinates:
 C3(H3A,H3B), C6(H6A,H6B), C7(H7A,H7B), C8(H8A,H8B), C9(H9A,H9B), C10(H10A,
 H10B), C11(H11A,H11B), C12(H12A,H12B), C13(H13A,H13B), C14(H14A,H14B),
 C19(H19A,H19B)
2.c Idealised Me refined as rotating group:
 C16(H16A,H16B,H16C)
2.d Idealised tetrahedral OH refined as rotating group:
 O3(H3), O5(H5)
;
_olex2_submission_special_instructions 'No special instructions were received'

loop_
_space_group_symop_operation_xyz
'x, y, z'
'-x, y+1/2, -z'

loop_
_atom_site_label
_atom_site_type_symbol
_atom_site_fract_x
_atom_site_fract_y
_atom_site_fract_z
_atom_site_U_iso_or_equiv
_atom_site_adp_type
_atom_site_occupancy
_atom_site_site_symmetry_order
_atom_site_calc_flag
_atom_site_refinement_flags_posn
S1 S 0.64450(6) 0.69005(13) 0.58214(4) 0.01962(18) Uani 1 1 d .
O1 O 0.6681(2) 0.9510(4) 0.74819(12) 0.0265(5) Uani 1 1 d .
O2 O 0.47388(18) 0.1784(5) 0.60519(10) 0.0221(4) Uani 1 1 d .
O3 O 0.2377(2) 0.0498(4) 0.61889(11) 0.0222(5) Uani 1 1 d .
H3 H 0.281245 -0.004615 0.590040 0.033 Uiso 1 1 calc GR
O4 O 0.83426(18) 0.6814(5) 0.74938(11) 0.0258(5) Uani 1 1 d .
O5 O 0.98494(19) 0.1167(4) 0.60375(11) 0.0249(5) Uani 1 1 d .
H5 H 1.057265 0.072160 0.597104 0.037 Uiso 1 1 calc GR
O6 O 0.9273(2) 0.1138(4) 0.48141(11) 0.0240(5) Uani 1 1 d .
O7 O 0.6835(2) 0.2295(4) 0.48539(11) 0.0225(5) Uani 1 1 d .
C1 C 0.7113(3) 0.7585(6) 0.72747(15) 0.0209(6) Uani 1 1 d .
C2 C 0.6362(3) 0.5731(6) 0.67214(15) 0.0189(6) Uani 1 1 d .
H2 H 0.676792 0.399958 0.680151 0.023 Uiso 1 1 calc R
C3 C 0.4961(3) 0.5572(6) 0.67860(15) 0.0194(6) Uani 1 1 d .
H3A H 0.494047 0.549403 0.730749 0.023 Uiso 1 1 calc R
H3B H 0.450501 0.714747 0.658044 0.023 Uiso 1 1 calc R
C4 C 0.4250(3) 0.3287(6) 0.64016(15) 0.0187(6) Uani 1 1 d .
C5 C 0.2858(3) 0.2930(6) 0.64636(16) 0.0191(6) Uani 1 1 d .
H5A H 0.231974 0.427954 0.616362 0.023 Uiso 1 1 calc R
C6 C 0.2693(3) 0.3168(6) 0.72455(16) 0.0211(6) Uani 1 1 d .
H6A H 0.293683 0.491968 0.742291 0.025 Uiso 1 1 calc R
H6B H 0.177063 0.292096 0.724687 0.025 Uiso 1 1 calc R
C7 C 0.3498(3) 0.1253(6) 0.77704(16) 0.0227(6) Uani 1 1 d .
H7A H 0.439613 0.127423 0.770663 0.027 Uiso 1 1 calc R
H7B H 0.314674 -0.048627 0.765087 0.027 Uiso 1 1 calc R
C8 C 0.3501(3) 0.1853(7) 0.85665(16) 0.0278(6) Uani 1 1 d .
H8A H 0.260506 0.221137 0.860415 0.033 Uiso 1 1 calc R
H8B H 0.379992 0.031969 0.886474 0.033 Uiso 1 1 calc R
C9 C 0.4355(3) 0.4121(7) 0.88840(17) 0.0282(7) Uani 1 1 d .
H9A H 0.417910 0.555495 0.853303 0.034 Uiso 1 1 calc R
H9B H 0.411074 0.468647 0.933518 0.034 Uiso 1 1 calc R
C10 C 0.5799(3) 0.3556(7) 0.90587(18) 0.0311(8) Uani 1 1 d .
H10A H 0.597425 0.203139 0.937660 0.037 Uiso 1 1 calc R
H10B H 0.606920 0.316067 0.860200 0.037 Uiso 1 1 calc R
C11 C 0.6591(4) 0.5798(8) 0.94361(18) 0.0349(8) Uani 1 1 d .
H11A H 0.627601 0.624891 0.987504 0.042 Uiso 1 1 calc R
H11B H 0.643877 0.729046 0.910525 0.042 Uiso 1 1 calc R
C12 C 0.8047(4) 0.5312(9) 0.96633(19) 0.0423(9) Uani 1 1 d .
H12A H 0.843668 0.659361 1.003432 0.051 Uiso 1 1 calc R
H12B H 0.819227 0.360458 0.989372 0.051 Uiso 1 1 calc R
C13 C 0.8746(4) 0.5427(8) 0.9039(2) 0.0369(9) Uani 1 1 d .
H13A H 0.827545 0.436198 0.863039 0.044 Uiso 1 1 calc R
H13B H 0.962472 0.471015 0.920507 0.044 Uiso 1 1 calc R
C14 C 0.8844(3) 0.8164(7) 0.87700(19) 0.0316(7) Uani 1 1 d .
H14A H 0.800297 0.902187 0.873717 0.038 Uiso 1 1 calc R
H14B H 0.949543 0.909300 0.913795 0.038 Uiso 1 1 calc R
C15 C 0.9205(3) 0.8403(7) 0.80370(19) 0.0297(7) Uani 1 1 d .
H15 H 0.911895 1.022889 0.787629 0.036 Uiso 1 1 calc R
C16 C 1.0549(3) 0.7452(8) 0.8024(2) 0.0436(10) Uani 1 1 d .
H16A H 1.061699 0.563163 0.814845 0.065 Uiso 1 1 calc GR
H16B H 1.119093 0.841499 0.837794 0.065 Uiso 1 1 calc GR
H16C H 1.070472 0.769653 0.753587 0.065 Uiso 1 1 calc GR
C17 C 0.9043(3) 0.1564(6) 0.53989(15) 0.0202(6) Uani 1 1 d .
C18 C 0.7780(3) 0.2648(6) 0.55136(16) 0.0200(6) Uani 1 1 d .
H18 H 0.751468 0.168996 0.591433 0.024 Uiso 1 1 calc R
C19 C 0.7945(3) 0.5480(6) 0.57171(16) 0.0203(6) Uani 1 1 d .
H19A H 0.825947 0.640852 0.533394 0.024 Uiso 1 1 calc R
H19B H 0.860268 0.565905 0.617863 0.024 Uiso 1 1 calc R
H7 H 0.614(5) 0.254(9) 0.494(2) 0.043(13) Uiso 1 1 d .

loop_
_atom_site_aniso_label
_atom_site_aniso_U_11
_atom_site_aniso_U_22
_atom_site_aniso_U_33
_atom_site_aniso_U_23
_atom_site_aniso_U_13
_atom_site_aniso_U_12
S1 0.0171(3) 0.0232(3) 0.0192(3) 0.0018(3) 0.0053(2) 0.0014(3)
O1 0.0228(11) 0.0270(12) 0.0273(11) -0.0049(9) 0.0009(9) 0.0032(9)
O2 0.0189(9) 0.0245(10) 0.0227(10) -0.0021(9) 0.0044(8) 0.0014(10)
O3 0.0172(10) 0.0257(11) 0.0232(10) -0.0053(9) 0.0034(8) -0.0035(8)
O4 0.0154(9) 0.0314(11) 0.0283(10) -0.0065(11) 0.0000(8) -0.0007(10)
O5 0.0155(10) 0.0338(13) 0.0235(10) 0.0000(9) 0.0006(8) 0.0022(8)
O6 0.0204(10) 0.0274(11) 0.0240(10) -0.0023(9) 0.0044(9) 0.0004(8)
O7 0.0141(9) 0.0302(13) 0.0214(10) -0.0039(9) 0.0002(8) 0.0001(9)
C1 0.0168(13) 0.0258(17) 0.0195(14) 0.0021(11) 0.0027(11) -0.0007(11)
C2 0.0170(14) 0.0228(14) 0.0161(12) -0.0002(11) 0.0023(11) -0.0007(11)
C3 0.0158(14) 0.0237(15) 0.0188(13) -0.0019(11) 0.0042(11) -0.0008(11)
C4 0.0173(14) 0.0227(14) 0.0146(13) 0.0036(11) 0.0008(11) 0.0015(11)
C5 0.0154(13) 0.0206(14) 0.0200(14) -0.0015(12) 0.0016(11) -0.0001(11)
C6 0.0169(13) 0.0242(15) 0.0228(14) -0.0017(12) 0.0059(12) -0.0008(12)
C7 0.0255(15) 0.0223(16) 0.0212(14) -0.0003(11) 0.0069(12) -0.0009(11)
C8 0.0354(16) 0.0277(15) 0.0224(14) -0.0008(14) 0.0108(12) -0.0037(16)
C9 0.0387(19) 0.0281(16) 0.0193(14) -0.0009(12) 0.0094(14) -0.0004(14)
C10 0.040(2) 0.0284(17) 0.0223(15) -0.0003(13) 0.0007(14) 0.0005(14)
C11 0.042(2) 0.0377(19) 0.0228(15) -0.0065(15) 0.0036(15) -0.0054(16)
C12 0.045(2) 0.048(2) 0.0267(17) 0.0016(16) -0.0082(16) -0.0046(18)
C13 0.0305(19) 0.036(2) 0.0378(19) 0.0002(16) -0.0054(15) 0.0048(15)
C14 0.0247(16) 0.0352(18) 0.0299(17) -0.0050(15) -0.0043(14) 0.0000(14)
C15 0.0177(15) 0.0333(18) 0.0342(17) -0.0089(14) -0.0022(13) -0.0058(13)
C16 0.0175(15) 0.053(3) 0.057(2) -0.0154(19) 0.0007(15) -0.0025(16)
C17 0.0174(13) 0.0192(15) 0.0231(14) -0.0005(12) 0.0029(11) -0.0036(11)
C18 0.0158(13) 0.0239(15) 0.0188(13) -0.0001(11) 0.0006(11) -0.0008(11)
C19 0.0159(13) 0.0222(16) 0.0233(14) -0.0028(12) 0.0057(11) -0.0036(11)

loop_
_atom_type_symbol
_atom_type_description
_atom_type_scat_dispersion_real
_atom_type_scat_dispersion_imag
_atom_type_scat_source
C C 0.0181 0.0091 'International Tables Vol C Tables 4.2.6.8 and 6.1.1.4'
H H 0.0000 0.0000 'International Tables Vol C Tables 4.2.6.8 and 6.1.1.4'
O O 0.0492 0.0322 'International Tables Vol C Tables 4.2.6.8 and 6.1.1.4'
S S 0.3331 0.5567 'International Tables Vol C Tables 4.2.6.8 and 6.1.1.4'

loop_
_geom_angle_atom_site_label_1
_geom_angle_atom_site_label_2
_geom_angle_atom_site_label_3
_geom_angle
C19 S1 C2 101.12(13)
C1 O4 C15 117.1(2)
O1 C1 O4 124.5(3)
O1 C1 C2 125.3(3)
O4 C1 C2 110.2(2)
C1 C2 S1 107.3(2)
C1 C2 C3 110.6(2)
C3 C2 S1 110.29(19)
C4 C3 C2 113.4(2)
O2 C4 C3 122.9(3)
O2 C4 C5 120.3(3)
C3 C4 C5 116.7(2)
O3 C5 C4 110.9(2)
O3 C5 C6 108.2(2)
C4 C5 C6 113.0(2)
C7 C6 C5 113.7(2)
C6 C7 C8 112.2(3)
C9 C8 C7 114.3(3)
C10 C9 C8 114.4(3)
C11 C10 C9 112.0(3)
C10 C11 C12 114.8(3)
C13 C12 C11 114.5(3)
C12 C13 C14 111.9(3)
C15 C14 C13 115.3(3)
O4 C15 C14 110.0(3)
O4 C15 C16 104.1(3)
C16 C15 C14 114.9(3)
O5 C17 C18 109.9(2)
O6 C17 O5 125.4(3)
O6 C17 C18 124.8(3)
O7 C18 C17 107.4(2)
O7 C18 C19 111.3(2)
C17 C18 C19 110.1(2)
C18 C19 S1 111.8(2)

loop_
_geom_bond_atom_site_label_1
_geom_bond_atom_site_label_2
_geom_bond_distance
S1 C2 1.826(3)
S1 C19 1.811(3)
O1 C1 1.209(4)
O2 C4 1.216(4)
O3 C5 1.425(4)
O4 C1 1.341(4)
O4 C15 1.469(4)
O5 C17 1.328(4)
O6 C17 1.204(4)
O7 C18 1.424(3)
C1 C2 1.513(4)
C2 C3 1.525(4)
C3 C4 1.509(4)
C4 C5 1.523(4)
C5 C6 1.530(4)
C6 C7 1.527(4)
C7 C8 1.534(4)
C8 C9 1.531(5)
C9 C10 1.525(5)
C10 C11 1.523(5)
C11 C12 1.532(6)
C12 C13 1.530(6)
C13 C14 1.531(5)
C14 C15 1.522(5)
C15 C16 1.519(5)
C17 C18 1.517(4)
C18 C19 1.531(4)
